data_7128238
loop_
_publ_author_name
'Bora, Pranjal'
'Jakkampudi, Satish'
'Parella, Ramarao'
'Sakkani, Nagaraju'
'Dai, Qipu'
'Bihani, Manisha'
'Arman, Hadi D.'
'Zhao, John C.-G.'

_publ_section_title
;
 Diastereodivergent synthesis of 4-oxocyclohexanecarbaldehydes by using
 the modularly designed organocatalysts upon switching on their iminium
 catalysis.
;
_journal_issue 43
_journal_name_full 'Chemical communications (Cambridge, England)'
_journal_page_first 5334
_journal_page_last 5337
_journal_paper_doi 10.1039/d1cc01020d
_journal_volume 57
_journal_year 2021
_chemical_formula_moiety 'C23 H24 O4'
_chemical_formula_sum 'C23 H24 O4'
_chemical_formula_weight 364.42
_chemical_name_systematic (1R,2R,6R)-2-(4-methoxyphenyl)-6-[(E)-4-methoxystyryl]-4-oxocyclohexane-1-carbaldehyde
_space_group_crystal_system monoclinic
_space_group_IT_number 14
_space_group_name_Hall '-P 2ybc'
_space_group_name_H-M_alt 'P 1 21/c 1'
_atom_sites_solution_hydrogens geom
_atom_sites_solution_primary dual
_audit_creation_date 2020-01-08
_audit_creation_method
;
Olex2 1.2
(compiled 2018.05.29 svn.r3508 for OlexSys, GUI svn.r5506)
;
_audit_update_record
;
2020-01-08 deposited with the CCDC.	2021-04-26 downloaded from the CCDC.
;
_cell_angle_alpha 90
_cell_angle_beta 99.118(3)
_cell_angle_gamma 90
_cell_formula_units_Z 4
_cell_length_a 29.4116(11)
_cell_length_b 6.0927(2)
_cell_length_c 10.9457(3)
_cell_measurement_reflns_used 9157
_cell_measurement_temperature 98(2)
_cell_measurement_theta_max 23.6490
_cell_measurement_theta_min 2.7700
_cell_volume 1936.64(11)
_computing_cell_refinement 'CrysAlisPro 1.171.40.59a (Rigaku OD, 2019)'
_computing_data_collection 'CrysAlisPro 1.171.40.59a (Rigaku OD, 2019)'
_computing_data_reduction 'CrysAlisPro 1.171.40.59a (Rigaku OD, 2019)'
_computing_molecular_graphics 'Olex2 (Dolomanov et al., 2009)'
_computing_publication_material 'Olex2 (Dolomanov et al., 2009)'
_computing_structure_refinement 'ShelXL (Sheldrick, 2015)'
_computing_structure_solution 'ShelXT (Sheldrick, 2015)'
_diffrn_ambient_temperature 98(2)
_diffrn_detector 'CCD plate'
_diffrn_measured_fraction_theta_full 0.999
_diffrn_measured_fraction_theta_max 0.999
_diffrn_measurement_details
;
List of Runs (angles in degrees, time in seconds):

  # Type    Start    End  Width  t~exp~   \w     \q     \k     \f   Frames
#--------------------------------------------------------------------------
  1  \w    -96.00  17.00   1.00   29.00    --   -7.50 -38.00 -90.00  113
  2  \w    -46.00  81.00   1.00   29.00    --   -7.50  19.00-180.00  127
  3  \w    -96.00  31.00   1.00   29.00    --   -7.50 -19.00 -30.00  127
  4  \w    -26.00  94.00   1.00   29.00    --    4.20  57.00-120.00  120
  5  \w    -40.00  81.00   1.00   29.00    --   -7.50  72.00-120.00  121
  6  \w    -40.00  81.00   1.00   29.00    --   -7.50  72.00  30.00  121
  7  \w    -96.00 -35.00   1.00   29.00    --   -7.50 -72.00 120.00   61
  8  \w    -37.00  81.00   1.00   29.00    --   -7.50  57.00   0.00  118
;
_diffrn_measurement_device 'four-circle diffractometer'
_diffrn_measurement_device_type 'XtaLAB AFC12 (RCD3): Kappa single'
_diffrn_measurement_method '\w scans'
_diffrn_orient_matrix_type 'CrysAlisPro convention (1999,Acta A55,543-557)'
_diffrn_orient_matrix_UB_11 0.0070352000
_diffrn_orient_matrix_UB_12 0.1047881000
_diffrn_orient_matrix_UB_13 0.0241512000
_diffrn_orient_matrix_UB_21 -0.0232714000
_diffrn_orient_matrix_UB_22 0.0353478000
_diffrn_orient_matrix_UB_23 -0.0095798000
_diffrn_orient_matrix_UB_31 -0.0023099000
_diffrn_orient_matrix_UB_32 -0.0363858000
_diffrn_orient_matrix_UB_33 0.0602654000
_diffrn_radiation_monochromator mirror
_diffrn_radiation_probe x-ray
_diffrn_radiation_type MoK\a
_diffrn_radiation_wavelength 0.71073
_diffrn_reflns_av_R_equivalents 0.0580
_diffrn_reflns_av_unetI/netI 0.0240
_diffrn_reflns_Laue_measured_fraction_full 0.999
_diffrn_reflns_Laue_measured_fraction_max 0.999
_diffrn_reflns_limit_h_max 35
_diffrn_reflns_limit_h_min -35
_diffrn_reflns_limit_k_max 7
_diffrn_reflns_limit_k_min -7
_diffrn_reflns_limit_l_max 13
_diffrn_reflns_limit_l_min -13
_diffrn_reflns_number 46751
_diffrn_reflns_point_group_measured_fraction_full 0.999
_diffrn_reflns_point_group_measured_fraction_max 0.999
_diffrn_reflns_theta_full 25.046
_diffrn_reflns_theta_max 25.046
_diffrn_reflns_theta_min 2.806
_diffrn_source 'Rotating-anode X-ray tube'
_diffrn_source_type 'Rigaku (Mo) X-ray Source'
_exptl_absorpt_coefficient_mu 0.085
_exptl_absorpt_correction_T_max 1.00000
_exptl_absorpt_correction_T_min 0.97269
_exptl_absorpt_correction_type multi-scan
_exptl_absorpt_process_details
;
CrysAlisPro 1.171.40.59a (Rigaku Oxford Diffraction, 2019)
Empirical absorption correction using spherical harmonics,
 implemented in SCALE3 ABSPACK scaling algorithm.
;
_exptl_crystal_colour 'clear colourless'
_exptl_crystal_colour_lustre clear
_exptl_crystal_colour_primary colourless
_exptl_crystal_density_diffrn 1.250
_exptl_crystal_description plate
_exptl_crystal_F_000 776
_exptl_crystal_recrystallization_method 'Re-crystallisation from solvent: ethyl acetate, hexane'
_exptl_crystal_size_max 0.33
_exptl_crystal_size_mid 0.13
_exptl_crystal_size_min 0.033
_refine_diff_density_max 0.257
_refine_diff_density_min -0.166
_refine_diff_density_rms 0.038
_refine_ls_extinction_method none
_refine_ls_goodness_of_fit_ref 1.043
_refine_ls_hydrogen_treatment constr
_refine_ls_matrix_type full
_refine_ls_number_parameters 246
_refine_ls_number_reflns 3423
_refine_ls_number_restraints 0
_refine_ls_restrained_S_all 1.043
_refine_ls_R_factor_all 0.0720
_refine_ls_R_factor_gt 0.0680
_refine_ls_shift/su_max 0.000
_refine_ls_shift/su_mean 0.000
_refine_ls_structure_factor_coef Fsqd
_refine_ls_weighting_details 'w=1/[\s^2^(Fo^2^)+(0.0150P)^2^+3.5000P] where P=(Fo^2^+2Fc^2^)/3'
_refine_ls_weighting_scheme calc
_refine_ls_wR_factor_gt 0.1156
_refine_ls_wR_factor_ref 0.1175
_reflns_Friedel_coverage 0.000
_reflns_number_gt 3296
_reflns_number_total 3423
_reflns_threshold_expression 'I > 2\s(I)'
_cod_data_source_file d1cc01020d2.cif
_cod_data_source_block MMOCC
_cod_depositor_comments 'Adding full bibliography for 7128238--7128240.cif.'
_cod_database_code 7128238
_shelx_shelxl_version_number 2016/6
_chemical_oxdiff_formula C20H20O4
_chemical_oxdiff_usercomment PB-3-OMe
_shelx_space_group_comment
;
The symmetry employed for this shelxl refinement is uniquely defined
by the following loop, which should always be used as a source of
symmetry information in preference to the above space-group names.
They are only intended as comments.
;
_shelx_estimated_absorpt_t_max 0.997
_shelx_estimated_absorpt_t_min 0.973
_reflns_odcompleteness_completeness 99.84
_reflns_odcompleteness_iscentric 1
_reflns_odcompleteness_theta 26.32
_olex2_refinement_description
;
1. Fixed Uiso
 At 1.2 times of:
  All C(H) groups, All C(H,H) groups
 At 1.5 times of:
  All C(H,H,H) groups
2.a Ternary CH refined with riding coordinates:
 C4(H4), C3(H3), C5(H5)
2.b Secondary CH2 refined with riding coordinates:
 C6(H6A,H6B), C2(H2A,H2B)
2.c Aromatic/amide H refined with riding coordinates:
 C18(H18), C20(H20), C16(H16), C22(H22), C7(H7), C8(H8), C21(H21), C10(H10),
 C14(H14), C12(H12), C13(H13)
2.d Idealised Me refined as rotating group:
 C23(H23A,H23B,H23C), C15(H15A,H15B,H15C)
;
_olex2_exptl_crystal_mounting_method 'nylon loop'
_olex2_submission_special_instructions 'No special instructions were received'
_oxdiff_exptl_absorpt_empirical_details
;
Empirical correction (ABSPACK) includes:
- Absorption correction using spherical harmonics
- Frame scaling
;
_oxdiff_exptl_absorpt_empirical_full_max 1.100
_oxdiff_exptl_absorpt_empirical_full_min 0.932

loop_
_space_group_symop_operation_xyz
'x, y, z'
'-x, y+1/2, -z+1/2'
'-x, -y, -z'
'x, -y-1/2, z-1/2'

loop_
_atom_site_label
_atom_site_type_symbol
_atom_site_fract_x
_atom_site_fract_y
_atom_site_fract_z
_atom_site_U_iso_or_equiv
_atom_site_adp_type
_atom_site_occupancy
_atom_site_site_symmetry_order
_atom_site_calc_flag
_atom_site_refinement_flags_posn
_atom_site_refinement_flags_adp
_atom_site_refinement_flags_occupancy
_atom_site_disorder_assembly
_atom_site_disorder_group
O4 O 0.46406(6) 0.4094(3) 0.88970(15) 0.0289(4) Uani 1 1 d . . . . .
O1 O 0.24192(6) 0.0637(3) 0.41850(15) 0.0335(4) Uani 1 1 d . . . . .
O2 O 0.03600(6) 0.9555(3) 0.89257(18) 0.0409(5) Uani 1 1 d . . . . .
O3 O 0.29119(9) 0.9565(3) 0.73725(19) 0.0578(7) Uani 1 1 d . . . . .
C19 C 0.43440(8) 0.4884(4) 0.7900(2) 0.0224(5) Uani 1 1 d . . . . .
C17 C 0.36140(8) 0.5114(4) 0.6548(2) 0.0237(5) Uani 1 1 d . . . . .
C18 C 0.38910(8) 0.4205(4) 0.7572(2) 0.0227(5) Uani 1 1 d . . . . .
H18 H 0.376904 0.311401 0.804920 0.027 Uiso 1 1 calc R . . . .
C4 C 0.27748(8) 0.6288(4) 0.6173(2) 0.0230(5) Uani 1 1 d . . . . .
H4 H 0.281408 0.723719 0.545182 0.028 Uiso 1 1 calc R . . . .
C3 C 0.22758(8) 0.5392(4) 0.5977(2) 0.0241(5) Uani 1 1 d . . . . .
H3 H 0.225622 0.428193 0.663990 0.029 Uiso 1 1 calc R . . . .
C20 C 0.45269(8) 0.6470(4) 0.7205(2) 0.0256(5) Uani 1 1 d . . . . .
H20 H 0.483653 0.694149 0.743583 0.031 Uiso 1 1 calc R . . . .
C6 C 0.30333(8) 0.2992(4) 0.5057(2) 0.0254(5) Uani 1 1 d . . . . .
H6A H 0.315001 0.380758 0.438870 0.030 Uiso 1 1 calc R . . . .
H6B H 0.321338 0.161746 0.520140 0.030 Uiso 1 1 calc R . . . .
C5 C 0.31164(8) 0.4374(4) 0.6239(2) 0.0242(5) Uani 1 1 d . . . . .
H5 H 0.305516 0.340248 0.693148 0.029 Uiso 1 1 calc R . . . .
C16 C 0.28667(8) 0.7638(4) 0.7325(2) 0.0277(6) Uani 1 1 d . . . . .
H16 H 0.289104 0.687743 0.809036 0.033 Uiso 1 1 calc R . . . .
C22 C 0.37997(9) 0.6690(4) 0.5847(2) 0.0288(6) Uani 1 1 d . . . . .
H22 H 0.361481 0.731318 0.514198 0.035 Uiso 1 1 calc R . . . .
C7 C 0.19258(8) 0.7122(4) 0.6086(2) 0.0270(5) Uani 1 1 d . . . . .
H7 H 0.188203 0.823733 0.547181 0.032 Uiso 1 1 calc R . . . .
C8 C 0.16728(8) 0.7205(4) 0.6978(2) 0.0284(6) Uani 1 1 d . . . . .
H8 H 0.172120 0.606791 0.757843 0.034 Uiso 1 1 calc R . . . .
C1 C 0.25344(8) 0.2413(4) 0.4629(2) 0.0249(5) Uani 1 1 d . . . . .
C9 C 0.13220(8) 0.8872(4) 0.7150(2) 0.0298(6) Uani 1 1 d . . . . .
C21 C 0.42566(9) 0.7357(4) 0.6179(2) 0.0303(6) Uani 1 1 d . . . . .
H21 H 0.438201 0.842711 0.569622 0.036 Uiso 1 1 calc R . . . .
C2 C 0.21860(8) 0.4191(4) 0.4734(2) 0.0288(6) Uani 1 1 d . . . . .
H2A H 0.187463 0.353080 0.462588 0.035 Uiso 1 1 calc R . . . .
H2B H 0.219200 0.526705 0.405865 0.035 Uiso 1 1 calc R . . . .
C10 C 0.10205(8) 0.8411(4) 0.7983(2) 0.0304(6) Uani 1 1 d . . . . .
H10 H 0.105052 0.707876 0.843956 0.036 Uiso 1 1 calc R . . . .
C11 C 0.06775(8) 0.9897(5) 0.8145(2) 0.0328(6) Uani 1 1 d . . . . .
C23 C 0.44945(9) 0.2254(4) 0.9543(2) 0.0339(6) Uani 1 1 d . . . . .
H23A H 0.441178 0.104196 0.896211 0.051 Uiso 1 1 calc GR . . . .
H23B H 0.422611 0.266693 0.992078 0.051 Uiso 1 1 calc GR . . . .
H23C H 0.474532 0.179099 1.019075 0.051 Uiso 1 1 calc GR . . . .
C14 C 0.12790(9) 1.0846(5) 0.6512(3) 0.0394(7) Uani 1 1 d . . . . .
H14 H 0.148589 1.118948 0.595572 0.047 Uiso 1 1 calc R . . . .
C12 C 0.06336(9) 1.1857(5) 0.7498(3) 0.0401(7) Uani 1 1 d . . . . .
H12 H 0.039863 1.287079 0.761328 0.048 Uiso 1 1 calc R . . . .
C15 C 0.03849(10) 0.7547(5) 0.9615(3) 0.0457(7) Uani 1 1 d . . . . .
H15A H 0.033727 0.630246 0.904186 0.069 Uiso 1 1 calc GR . . . .
H15B H 0.014598 0.754153 1.014548 0.069 Uiso 1 1 calc GR . . . .
H15C H 0.068855 0.742448 1.012898 0.069 Uiso 1 1 calc GR . . . .
C13 C 0.09340(10) 1.2329(5) 0.6683(3) 0.0458(8) Uani 1 1 d . . . . .
H13 H 0.090514 1.367244 0.623608 0.055 Uiso 1 1 calc R . . . .

loop_
_atom_site_aniso_label
_atom_site_aniso_U_11
_atom_site_aniso_U_22
_atom_site_aniso_U_33
_atom_site_aniso_U_23
_atom_site_aniso_U_13
_atom_site_aniso_U_12
O4 0.0270(9) 0.0332(10) 0.0263(9) 0.0042(8) 0.0034(7) 0.0035(8)
O1 0.0422(11) 0.0278(10) 0.0282(9) -0.0077(8) -0.0013(8) -0.0050(9)
O2 0.0342(10) 0.0406(12) 0.0487(12) -0.0059(10) 0.0090(9) 0.0072(9)
O3 0.110(2) 0.0254(11) 0.0403(12) -0.0091(9) 0.0192(12) -0.0201(12)
C19 0.0237(12) 0.0227(13) 0.0218(11) -0.0034(10) 0.0065(9) 0.0029(10)
C17 0.0243(12) 0.0227(12) 0.0249(12) -0.0057(10) 0.0065(10) 0.0006(10)
C18 0.0274(13) 0.0180(12) 0.0246(12) -0.0005(10) 0.0103(10) -0.0002(10)
C4 0.0270(13) 0.0210(12) 0.0209(12) -0.0010(10) 0.0040(10) -0.0015(10)
C3 0.0241(12) 0.0243(13) 0.0234(12) 0.0007(10) 0.0024(9) 0.0012(10)
C20 0.0207(12) 0.0274(13) 0.0290(13) -0.0033(11) 0.0054(10) -0.0030(10)
C6 0.0293(13) 0.0233(13) 0.0246(12) -0.0023(10) 0.0071(10) 0.0011(11)
C5 0.0271(13) 0.0234(13) 0.0221(12) 0.0010(10) 0.0041(10) -0.0001(10)
C16 0.0264(13) 0.0289(15) 0.0282(13) -0.0006(11) 0.0059(10) -0.0005(11)
C22 0.0307(14) 0.0300(14) 0.0246(12) 0.0032(11) 0.0014(10) 0.0031(11)
C7 0.0274(13) 0.0235(13) 0.0287(13) 0.0003(11) 0.0004(10) -0.0007(11)
C8 0.0254(13) 0.0256(13) 0.0326(13) -0.0003(11) -0.0003(10) -0.0003(11)
C1 0.0329(14) 0.0259(13) 0.0153(11) -0.0005(10) 0.0023(10) -0.0036(11)
C9 0.0225(13) 0.0276(14) 0.0364(14) -0.0052(12) -0.0045(11) 0.0015(11)
C21 0.0355(15) 0.0244(13) 0.0333(14) 0.0055(11) 0.0120(11) -0.0032(11)
C2 0.0254(13) 0.0306(14) 0.0290(13) -0.0013(11) -0.0001(10) -0.0025(11)
C10 0.0279(14) 0.0274(14) 0.0327(14) -0.0025(11) -0.0047(11) 0.0021(11)
C11 0.0235(13) 0.0338(15) 0.0396(15) -0.0095(12) 0.0006(11) 0.0019(12)
C23 0.0393(15) 0.0334(15) 0.0293(13) 0.0072(12) 0.0061(11) 0.0056(13)
C14 0.0336(15) 0.0362(16) 0.0485(17) -0.0019(14) 0.0069(13) -0.0013(13)
C12 0.0320(15) 0.0297(15) 0.0565(18) -0.0101(14) 0.0009(13) 0.0092(12)
C15 0.0420(17) 0.0504(19) 0.0463(17) -0.0004(15) 0.0118(14) 0.0096(15)
C13 0.0466(18) 0.0283(15) 0.0595(19) 0.0035(14) -0.0015(15) 0.0032(14)

loop_
_atom_type_symbol
_atom_type_description
_atom_type_scat_dispersion_real
_atom_type_scat_dispersion_imag
_atom_type_scat_source
C C 0.0033 0.0016 'International Tables Vol C Tables 4.2.6.8 and 6.1.1.4'
H H 0.0000 0.0000 'International Tables Vol C Tables 4.2.6.8 and 6.1.1.4'
O O 0.0106 0.0060 'International Tables Vol C Tables 4.2.6.8 and 6.1.1.4'

loop_
_geom_angle_atom_site_label_1
_geom_angle_atom_site_label_2
_geom_angle_atom_site_label_3
_geom_angle
_geom_angle_site_symmetry_1
_geom_angle_site_symmetry_3
_geom_angle_publ_flag
C19 O4 C23 117.82(19) . . ?
C11 O2 C15 118.2(2) . . ?
O4 C19 C18 124.4(2) . . ?
O4 C19 C20 115.3(2) . . ?
C18 C19 C20 120.4(2) . . ?
C18 C17 C5 118.8(2) . . ?
C18 C17 C22 119.1(2) . . ?
C22 C17 C5 122.1(2) . . ?
C19 C18 C17 120.3(2) . . ?
C19 C18 H18 119.8 . . ?
C17 C18 H18 119.8 . . ?
C3 C4 H4 108.7 . . ?
C5 C4 H4 108.7 . . ?
C5 C4 C3 109.74(19) . . ?
C16 C4 H4 108.7 . . ?
C16 C4 C3 110.61(19) . . ?
C16 C4 C5 110.44(19) . . ?
C4 C3 H3 107.5 . . ?
C7 C3 C4 113.0(2) . . ?
C7 C3 H3 107.5 . . ?
C7 C3 C2 112.62(19) . . ?
C2 C3 C4 108.54(19) . . ?
C2 C3 H3 107.5 . . ?
C19 C20 H20 120.2 . . ?
C21 C20 C19 119.7(2) . . ?
C21 C20 H20 120.2 . . ?
H6A C6 H6B 107.6 . . ?
C5 C6 H6A 108.7 . . ?
C5 C6 H6B 108.7 . . ?
C1 C6 H6A 108.7 . . ?
C1 C6 H6B 108.7 . . ?
C1 C6 C5 114.10(19) . . ?
C17 C5 C4 112.7(2) . . ?
C17 C5 C6 111.75(19) . . ?
C17 C5 H5 106.9 . . ?
C4 C5 H5 106.9 . . ?
C6 C5 C4 111.27(19) . . ?
C6 C5 H5 106.9 . . ?
O3 C16 C4 126.0(2) . . ?
O3 C16 H16 117.0 . . ?
C4 C16 H16 117.0 . . ?
C17 C22 H22 119.9 . . ?
C17 C22 C21 120.2(2) . . ?
C21 C22 H22 119.9 . . ?
C3 C7 H7 117.8 . . ?
C8 C7 C3 124.3(2) . . ?
C8 C7 H7 117.8 . . ?
C7 C8 H8 116.3 . . ?
C7 C8 C9 127.3(2) . . ?
C9 C8 H8 116.3 . . ?
O1 C1 C6 121.9(2) . . ?
O1 C1 C2 121.4(2) . . ?
C2 C1 C6 116.6(2) . . ?
C10 C9 C8 118.1(2) . . ?
C14 C9 C8 122.8(2) . . ?
C14 C9 C10 119.1(2) . . ?
C20 C21 C22 120.3(2) . . ?
C20 C21 H21 119.8 . . ?
C22 C21 H21 119.8 . . ?
C3 C2 H2A 109.0 . . ?
C3 C2 H2B 109.0 . . ?
C1 C2 C3 112.79(19) . . ?
C1 C2 H2A 109.0 . . ?
C1 C2 H2B 109.0 . . ?
H2A C2 H2B 107.8 . . ?
C9 C10 H10 120.0 . . ?
C11 C10 C9 120.1(3) . . ?
C11 C10 H10 120.0 . . ?
O2 C11 C10 123.9(3) . . ?
O2 C11 C12 115.5(2) . . ?
C12 C11 C10 120.6(3) . . ?
O4 C23 H23A 109.5 . . ?
O4 C23 H23B 109.5 . . ?
O4 C23 H23C 109.5 . . ?
H23A C23 H23B 109.5 . . ?
H23A C23 H23C 109.5 . . ?
H23B C23 H23C 109.5 . . ?
C9 C14 H14 119.8 . . ?
C9 C14 C13 120.4(3) . . ?
C13 C14 H14 119.8 . . ?
C11 C12 H12 120.2 . . ?
C13 C12 C11 119.5(3) . . ?
C13 C12 H12 120.2 . . ?
O2 C15 H15A 109.5 . . ?
O2 C15 H15B 109.5 . . ?
O2 C15 H15C 109.5 . . ?
H15A C15 H15B 109.5 . . ?
H15A C15 H15C 109.5 . . ?
H15B C15 H15C 109.5 . . ?
C14 C13 H13 119.8 . . ?
C12 C13 C14 120.3(3) . . ?
C12 C13 H13 119.8 . . ?

loop_
_geom_bond_atom_site_label_1
_geom_bond_atom_site_label_2
_geom_bond_distance
_geom_bond_site_symmetry_2
_geom_bond_publ_flag
O4 C19 1.372(3) . ?
O4 C23 1.427(3) . ?
O1 C1 1.212(3) . ?
O2 C11 1.378(3) . ?
O2 C15 1.433(4) . ?
O3 C16 1.182(3) . ?
C19 C18 1.387(3) . ?
C19 C20 1.389(3) . ?
C17 C18 1.392(3) . ?
C17 C5 1.517(3) . ?
C17 C22 1.393(3) . ?
C18 H18 0.9500 . ?
C4 H4 1.0000 . ?
C4 C3 1.549(3) . ?
C4 C5 1.534(3) . ?
C4 C16 1.494(3) . ?
C3 H3 1.0000 . ?
C3 C7 1.491(3) . ?
C3 C2 1.531(3) . ?
C20 H20 0.9500 . ?
C20 C21 1.379(3) . ?
C6 H6A 0.9900 . ?
C6 H6B 0.9900 . ?
C6 C5 1.531(3) . ?
C6 C1 1.510(3) . ?
C5 H5 1.0000 . ?
C16 H16 0.9500 . ?
C22 H22 0.9500 . ?
C22 C21 1.396(3) . ?
C7 H7 0.9500 . ?
C7 C8 1.319(3) . ?
C8 H8 0.9500 . ?
C8 C9 1.481(3) . ?
C1 C2 1.508(3) . ?
C9 C10 1.398(4) . ?
C9 C14 1.386(4) . ?
C21 H21 0.9500 . ?
C2 H2A 0.9900 . ?
C2 H2B 0.9900 . ?
C10 H10 0.9500 . ?
C10 C11 1.388(4) . ?
C11 C12 1.384(4) . ?
C23 H23A 0.9800 . ?
C23 H23B 0.9800 . ?
C23 H23C 0.9800 . ?
C14 H14 0.9500 . ?
C14 C13 1.393(4) . ?
C12 H12 0.9500 . ?
C12 C13 1.382(4) . ?
C15 H15A 0.9800 . ?
C15 H15B 0.9800 . ?
C15 H15C 0.9800 . ?
C13 H13 0.9500 . ?
